data_4135555
loop_
_publ_author_name
'Zheng, Yin'
'Qin, Tianzhu'
'Zi, Weiwei'

_publ_section_title
;
 Enantioselective Inverse Electron Demand (3 + 2) Cycloaddition of
 Palladium-Oxyallyl Enabled by a Hydrogen-Bond-Donating Ligand.
;
_journal_issue 2
_journal_name_full 'Journal of the American Chemical Society'
_journal_page_first 1038
_journal_page_last 1045
_journal_paper_doi 10.1021/jacs.0c11504
_journal_volume 143
_journal_year 2021
_chemical_absolute_configuration ad
_chemical_formula_moiety 'C13 H13 N O3'
_chemical_formula_sum 'C13 H13 N O3'
_chemical_formula_weight 231.24
_space_group_crystal_system orthorhombic
_space_group_IT_number 19
_space_group_name_Hall 'P 2ac 2ab'
_space_group_name_H-M_alt 'P 21 21 21'
_atom_sites_solution_hydrogens geom
_atom_sites_solution_primary dual
_audit_creation_date 2019-12-11
_audit_creation_method
;
Olex2 1.3
(compiled 2019.09.11 svn.r3662 for OlexSys, GUI svn.r5935)
;
_cell_angle_alpha 90
_cell_angle_beta 90
_cell_angle_gamma 90
_cell_formula_units_Z 4
_cell_length_a 6.43106(6)
_cell_length_b 6.69750(4)
_cell_length_c 28.04143(19)
_cell_measurement_reflns_used 8020
_cell_measurement_temperature 291.15
_cell_measurement_theta_max 79.1040
_cell_measurement_theta_min 6.3130
_cell_volume 1207.801(16)
_computing_cell_refinement 'CrysAlisPro 1.171.39.46 (Rigaku OD, 2018)'
_computing_data_collection 'CrysAlisPro 1.171.39.46 (Rigaku OD, 2018)'
_computing_data_reduction 'CrysAlisPro 1.171.39.46 (Rigaku OD, 2018)'
_computing_molecular_graphics 'Olex2 1.3 (Dolomanov et al., 2009)'
_computing_publication_material 'Olex2 1.3 (Dolomanov et al., 2009)'
_computing_structure_refinement 'ShelXL 2018/3 (Sheldrick, 2015)'
_computing_structure_solution 'SHELXT 2018/2 (Sheldrick, 2018)'
_diffrn_ambient_temperature 291.15
_diffrn_detector PILT
_diffrn_measured_fraction_theta_full 0.998
_diffrn_measured_fraction_theta_max 0.986
_diffrn_measurement_details
;
List of Runs (angles in degrees, time in seconds):

  # Type    Start    End  Width  t~exp~   \w     \q     \k     \f   Frames
--------------------------------------------------------------------------
  1  \w    -86.00  40.00   0.50    0.50    --  -49.80  27.00-158.00  252
  2  \w   -139.00 -13.00   0.50    0.50    --  -49.80 -27.00  38.00  252
  3  \w   -199.00 -74.00   0.50    0.50    -- -110.00 -27.00  38.00  250
  4  \w   -146.00 -21.00   0.50    0.50    -- -110.00  27.00-158.00  250
  5  \w    -83.00  40.00   0.50    0.50    --  -49.80  72.00-120.00  246
  6  \w    -79.00  40.00   0.50    0.50    --  -49.80  57.00 120.00  238
  7  \w   -143.00 -21.00   0.50    0.50    -- -110.00  72.00   0.00  244
  8  \w   -199.00 -79.00   0.50    0.50    -- -110.00 -38.00 -60.00  240
  9  \w   -183.00 -79.00   0.50    0.50    -- -110.00 -38.00   2.41  208
 10  \w    -89.00 -63.00   0.50    0.50    -- -110.00  57.00 120.00   52
 11  \w    -48.00 -23.00   0.50    0.50    -- -110.00  57.00 120.00   50
 12  \w   -135.00 -22.00   0.50    0.50    -- -110.00  57.00   0.00  226
;
_diffrn_measurement_device 'four-circle diffractometer'
_diffrn_measurement_device_type 'XtaLAB AFC12 (RCD3): Kappa single'
_diffrn_measurement_method '\w scans'
_diffrn_orient_matrix_type 'CrysAlisPro convention (1999,Acta A55,543-557)'
_diffrn_orient_matrix_UB_11 -0.0417992000
_diffrn_orient_matrix_UB_12 -0.1262525000
_diffrn_orient_matrix_UB_13 -0.0449035000
_diffrn_orient_matrix_UB_21 0.0733441000
_diffrn_orient_matrix_UB_22 -0.1885004000
_diffrn_orient_matrix_UB_23 0.0266448000
_diffrn_orient_matrix_UB_31 -0.2241890000
_diffrn_orient_matrix_UB_32 -0.0379659000
_diffrn_orient_matrix_UB_33 0.0170774000
_diffrn_radiation_monochromator mirror
_diffrn_radiation_probe x-ray
_diffrn_radiation_type 'Cu K\a'
_diffrn_radiation_wavelength 1.54184
_diffrn_reflns_av_R_equivalents 0.0135
_diffrn_reflns_av_unetI/netI 0.0102
_diffrn_reflns_Laue_measured_fraction_full 0.998
_diffrn_reflns_Laue_measured_fraction_max 0.986
_diffrn_reflns_limit_h_max 6
_diffrn_reflns_limit_h_min -8
_diffrn_reflns_limit_k_max 8
_diffrn_reflns_limit_k_min -8
_diffrn_reflns_limit_l_max 35
_diffrn_reflns_limit_l_min -29
_diffrn_reflns_number 9645
_diffrn_reflns_point_group_measured_fraction_full 0.994
_diffrn_reflns_point_group_measured_fraction_max 0.968
_diffrn_reflns_theta_full 67.684
_diffrn_reflns_theta_max 79.361
_diffrn_reflns_theta_min 6.314
_diffrn_source 'Rotating-anode X-ray tube'
_diffrn_source_type 'Rigaku (Cu) X-ray Source'
_exptl_absorpt_coefficient_mu 0.749
_exptl_absorpt_correction_T_max 1.00000
_exptl_absorpt_correction_T_min 0.29244
_exptl_absorpt_correction_type multi-scan
_exptl_absorpt_process_details
;
CrysAlisPro 1.171.39.46 (Rigaku Oxford Diffraction, 2018)
Empirical absorption correction using spherical harmonics,
 implemented in SCALE3 ABSPACK scaling algorithm.
;
_exptl_crystal_colour colourless
_exptl_crystal_colour_primary colourless
_exptl_crystal_density_diffrn 1.272
_exptl_crystal_description block
_exptl_crystal_F_000 488
_exptl_crystal_size_max 0.32
_exptl_crystal_size_mid 0.26
_exptl_crystal_size_min 0.24
_refine_diff_density_max 0.135
_refine_diff_density_min -0.124
_refine_diff_density_rms 0.035
_refine_ls_abs_structure_details
;
 Flack x determined using 966 quotients [(I+)-(I-)]/[(I+)+(I-)]
 (Parsons, Flack and Wagner, Acta Cryst. B69 (2013) 249-259).
;
_refine_ls_abs_structure_Flack 0.02(5)
_refine_ls_extinction_coef 0.030(2)
_refine_ls_extinction_expression Fc^*^=kFc[1+0.001xFc^2^\l^3^/sin(2\q)]^-1/4^
_refine_ls_extinction_method 'SHELXL-2018/3 (Sheldrick 2018)'
_refine_ls_goodness_of_fit_ref 1.079
_refine_ls_hydrogen_treatment constr
_refine_ls_matrix_type full
_refine_ls_number_parameters 174
_refine_ls_number_reflns 2534
_refine_ls_number_restraints 33
_refine_ls_restrained_S_all 1.087
_refine_ls_R_factor_all 0.0375
_refine_ls_R_factor_gt 0.0370
_refine_ls_shift/su_max 0.001
_refine_ls_shift/su_mean 0.000
_refine_ls_structure_factor_coef Fsqd
_refine_ls_weighting_details 'w=1/[\s^2^(Fo^2^)+(0.0504P)^2^+0.1502P] where P=(Fo^2^+2Fc^2^)/3'
_refine_ls_weighting_scheme calc
_refine_ls_wR_factor_gt 0.0994
_refine_ls_wR_factor_ref 0.0998
_reflns_Friedel_coverage 0.649
_reflns_Friedel_fraction_full 0.987
_reflns_Friedel_fraction_max 0.941
_reflns_number_gt 2483
_reflns_number_total 2534
_reflns_threshold_expression 'I > 2\s(I)'
_cod_data_source_file ja0c11504_si_001.cif
_cod_data_source_block p20191211a
_cod_original_cell_volume 1207.800(16)
_cod_database_code 4135555
_shelx_shelxl_version_number 2018/3
_chemical_oxdiff_formula C13H13NO3
_shelx_space_group_comment
;
The symmetry employed for this shelxl refinement is uniquely defined
by the following loop, which should always be used as a source of
symmetry information in preference to the above space-group names.
They are only intended as comments.
;
_shelx_estimated_absorpt_t_max 0.841
_shelx_estimated_absorpt_t_min 0.796
_reflns_odcompleteness_completeness 99.60
_reflns_odcompleteness_iscentric 1
_reflns_odcompleteness_theta 74.33
_olex2_refinement_description
;
1. Fixed Uiso
 At 1.2 times of:
  All C(H) groups, All C(H,H) groups
2. Restrained distances
 C2-C6A = C2-C6
 1.52 with sigma of 0.01
 C6A-C7A = C6-C7
 1.34 with sigma of 0.01
 C2-C6 = C2-C6A
 1.52 with sigma of 0.01
 C6-C7 = C6A-C7A
 1.34 with sigma of 0.01
 C2-C7A \\sim C2-C7
 with sigma of 0.01
 C2-C7 \\sim C2-C7A
 with sigma of 0.01
3. Uiso/Uaniso restraints and constraints
Uanis(C6A) \\sim Ueq, Uanis(C7A) \\sim Ueq, Uanis(C6) \\sim Ueq, Uanis(C7)
\\sim Ueq: with sigma of 0.01 and sigma for terminal atoms of 0.02
Uanis(C6) \\sim Ueq, Uanis(C7) \\sim Ueq, Uanis(C6A) \\sim Ueq, Uanis(C7A)
\\sim Ueq: with sigma of 0.01 and sigma for terminal atoms of 0.02
4. Others
 Sof(C6A)=Sof(H6A)=Sof(C7A)=Sof(H7AA)=Sof(H7AB)=1-FVAR(1)
 Sof(C6)=Sof(H6)=Sof(C7)=Sof(H7A)=Sof(H7B)=FVAR(1)
5.a Ternary CH refined with riding coordinates:
 C3(H3)
5.b Secondary CH2 refined with riding coordinates:
 C4(H4A,H4B), C5(H5A,H5B)
5.c Aromatic/amide H refined with riding coordinates:
 C9(H9), C10(H10), C11(H11), C12(H12), C13(H13), C6(H6), C6A(H6A)
5.d X=CH2 refined with riding coordinates:
 C7(H7A,H7B), C7A(H7AA,H7AB)
;
_olex2_submission_special_instructions 'No special instructions were received'
_oxdiff_exptl_absorpt_empirical_details
;
Empirical correction (ABSPACK) includes:
- Absorption correction using spherical harmonics
- Frame scaling
;
_oxdiff_exptl_absorpt_empirical_full_max 3.078
_oxdiff_exptl_absorpt_empirical_full_min 0.782

loop_
_space_group_symop_operation_xyz
'x, y, z'
'-x+1/2, -y, z+1/2'
'-x, y+1/2, -z+1/2'
'x+1/2, -y+1/2, -z'

loop_
_atom_site_label
_atom_site_type_symbol
_atom_site_fract_x
_atom_site_fract_y
_atom_site_fract_z
_atom_site_U_iso_or_equiv
_atom_site_adp_type
_atom_site_occupancy
_atom_site_site_symmetry_order
_atom_site_calc_flag
_atom_site_refinement_flags_posn
_atom_site_refinement_flags_adp
_atom_site_refinement_flags_occupancy
_atom_site_disorder_assembly
_atom_site_disorder_group
O1 O 0.4009(2) 0.5335(4) 0.59437(9) 0.0984(7) Uani 1 1 d . . . . .
O2 O 0.7740(3) 0.1861(3) 0.52509(6) 0.0824(6) Uani 1 1 d . . . . .
O3 O 1.0223(3) 0.0630(2) 0.56620(7) 0.0788(5) Uani 1 1 d . . . . .
N1 N 0.9078(3) 0.1985(2) 0.55549(6) 0.0529(4) Uani 1 1 d . . . . .
C1 C 0.5822(3) 0.5240(3) 0.58609(8) 0.0557(5) Uani 1 1 d . . . . .
C2 C 0.7429(2) 0.4119(2) 0.61671(6) 0.0404(4) Uani 1 1 d D . . . .
C3 C 0.9290(3) 0.3921(2) 0.58228(6) 0.0418(4) Uani 1 1 d . . . . .
H3 H 1.060339 0.395141 0.600000 0.050 Uiso 1 1 calc R U . . .
C4 C 0.9175(4) 0.5664(3) 0.54782(8) 0.0602(5) Uani 1 1 d . . . . .
H4A H 1.002311 0.676425 0.559105 0.072 Uiso 1 1 calc R U . . .
H4B H 0.966743 0.526695 0.516533 0.072 Uiso 1 1 calc R U . . .
C5 C 0.6922(4) 0.6274(3) 0.54548(7) 0.0678(6) Uani 1 1 d . . . . .
H5A H 0.631998 0.587554 0.515225 0.081 Uiso 1 1 calc R U . . .
H5B H 0.679300 0.771089 0.548623 0.081 Uiso 1 1 calc R U . . .
C8 C 0.7917(3) 0.5560(3) 0.65799(6) 0.0473(4) Uani 1 1 d . . . . .
C9 C 0.9743(4) 0.6647(3) 0.66209(8) 0.0628(6) Uani 1 1 d . . . . .
H9 H 1.077171 0.652579 0.638967 0.075 Uiso 1 1 calc R U . . .
C10 C 1.0037(6) 0.7914(4) 0.70064(11) 0.0915(10) Uani 1 1 d . . . . .
H10 H 1.126036 0.864672 0.703086 0.110 Uiso 1 1 calc R U . . .
C11 C 0.8544(8) 0.8095(6) 0.73503(10) 0.1130(15) Uani 1 1 d . . . . .
H11 H 0.875521 0.893773 0.760942 0.136 Uiso 1 1 calc R U . . .
C12 C 0.6736(8) 0.7032(5) 0.73114(10) 0.1105(14) Uani 1 1 d . . . . .
H12 H 0.572560 0.715361 0.754685 0.133 Uiso 1 1 calc R U . . .
C13 C 0.6386(5) 0.5774(4) 0.69263(8) 0.0764(8) Uani 1 1 d . . . . .
H13 H 0.513814 0.508003 0.690017 0.092 Uiso 1 1 calc R U . . .
C6 C 0.655(3) 0.214(2) 0.6340(8) 0.062(3) Uani 0.48(5) 1 d D U P A 1
H6 H 0.715649 0.160929 0.661308 0.075 Uiso 0.48(5) 1 calc R U P A 1
C7 C 0.505(2) 0.1097(17) 0.6148(11) 0.082(4) Uani 0.48(5) 1 d D U P A 1
H7A H 0.438783 0.155523 0.587428 0.099 Uiso 0.48(5) 1 calc R U P A 1
H7B H 0.464003 -0.010377 0.628614 0.099 Uiso 0.48(5) 1 calc R U P A 1
C6A C 0.695(3) 0.212(2) 0.6396(7) 0.060(3) Uani 0.52(5) 1 d D U P A 2
H6A H 0.792986 0.162285 0.660791 0.072 Uiso 0.52(5) 1 calc R U P A 2
C7A C 0.528(2) 0.1024(16) 0.6327(8) 0.084(3) Uani 0.52(5) 1 d D U P A 2
H7AA H 0.424760 0.145659 0.611906 0.101 Uiso 0.52(5) 1 calc R U P A 2
H7AB H 0.513209 -0.018575 0.648643 0.101 Uiso 0.52(5) 1 calc R U P A 2

loop_
_atom_site_aniso_label
_atom_site_aniso_U_11
_atom_site_aniso_U_22
_atom_site_aniso_U_33
_atom_site_aniso_U_23
_atom_site_aniso_U_13
_atom_site_aniso_U_12
O1 0.0359(7) 0.1108(16) 0.1485(18) -0.0260(15) -0.0102(9) 0.0110(9)
O2 0.1010(13) 0.0694(10) 0.0767(10) -0.0256(8) -0.0215(10) -0.0110(10)
O3 0.0841(11) 0.0474(8) 0.1050(13) -0.0133(8) 0.0100(10) 0.0135(8)
N1 0.0581(9) 0.0424(8) 0.0583(9) -0.0102(7) 0.0130(8) -0.0034(7)
C1 0.0418(9) 0.0522(10) 0.0732(12) -0.0158(9) -0.0144(9) 0.0046(8)
C2 0.0383(8) 0.0387(8) 0.0442(8) -0.0016(7) 0.0055(6) -0.0022(7)
C3 0.0382(8) 0.0390(8) 0.0482(8) -0.0080(7) 0.0054(7) -0.0031(7)
C4 0.0814(14) 0.0455(9) 0.0537(10) 0.0025(8) 0.0200(10) -0.0092(10)
C5 0.0995(18) 0.0490(11) 0.0550(10) 0.0040(9) -0.0239(11) 0.0061(12)
C8 0.0614(10) 0.0411(8) 0.0392(8) -0.0017(7) 0.0017(7) 0.0093(8)
C9 0.0670(13) 0.0583(11) 0.0632(12) -0.0179(10) -0.0155(10) 0.0056(10)
C10 0.113(2) 0.0745(15) 0.0872(18) -0.0334(14) -0.0410(18) 0.0149(17)
C11 0.194(4) 0.0831(19) 0.0617(15) -0.0338(15) -0.032(2) 0.034(3)
C12 0.192(4) 0.0839(19) 0.0550(13) -0.0141(14) 0.037(2) 0.029(3)
C13 0.108(2) 0.0645(13) 0.0564(11) -0.0040(10) 0.0307(13) 0.0088(14)
C6 0.066(5) 0.044(4) 0.077(8) 0.000(3) 0.030(4) -0.011(4)
C7 0.077(5) 0.055(4) 0.116(10) -0.013(5) 0.039(5) -0.015(3)
C6A 0.075(6) 0.046(4) 0.060(3) 0.005(3) 0.012(4) 0.001(3)
C7A 0.110(6) 0.058(3) 0.085(7) 0.008(4) 0.032(5) -0.028(4)

loop_
_atom_type_symbol
_atom_type_description
_atom_type_scat_dispersion_real
_atom_type_scat_dispersion_imag
_atom_type_scat_source
C C 0.0181 0.0091 'International Tables Vol C Tables 4.2.6.8 and 6.1.1.4'
H H 0.0000 0.0000 'International Tables Vol C Tables 4.2.6.8 and 6.1.1.4'
N N 0.0311 0.0180 'International Tables Vol C Tables 4.2.6.8 and 6.1.1.4'
O O 0.0492 0.0322 'International Tables Vol C Tables 4.2.6.8 and 6.1.1.4'

loop_
_geom_angle_atom_site_label_1
_geom_angle_atom_site_label_2
_geom_angle_atom_site_label_3
_geom_angle
_geom_angle_site_symmetry_1
_geom_angle_site_symmetry_3
_geom_angle_publ_flag
O2 N1 C3 118.27(17) . . ?
O3 N1 O2 123.79(17) . . ?
O3 N1 C3 117.92(17) . . ?
O1 C1 C2 125.1(2) . . ?
O1 C1 C5 125.6(2) . . ?
C5 C1 C2 109.29(16) . . ?
C1 C2 C3 102.33(14) . . ?
C1 C2 C8 104.53(13) . . ?
C8 C2 C3 111.49(14) . . ?
C6 C2 C1 110.7(9) . . ?
C6 C2 C3 114.3(10) . . ?
C6 C2 C8 112.5(9) . . ?
C6A C2 C1 121.9(7) . . ?
C6A C2 C3 110.4(10) . . ?
C6A C2 C8 106.0(8) . . ?
N1 C3 C2 108.42(13) . . ?
N1 C3 H3 110.4 . . ?
N1 C3 C4 109.92(14) . . ?
C2 C3 H3 110.4 . . ?
C4 C3 C2 107.11(14) . . ?
C4 C3 H3 110.4 . . ?
C3 C4 H4A 110.4 . . ?
C3 C4 H4B 110.4 . . ?
H4A C4 H4B 108.6 . . ?
C5 C4 C3 106.46(17) . . ?
C5 C4 H4A 110.4 . . ?
C5 C4 H4B 110.4 . . ?
C1 C5 H5A 110.3 . . ?
C1 C5 H5B 110.3 . . ?
C4 C5 C1 107.06(16) . . ?
C4 C5 H5A 110.3 . . ?
C4 C5 H5B 110.3 . . ?
H5A C5 H5B 108.6 . . ?
C9 C8 C2 124.34(16) . . ?
C9 C8 C13 119.19(19) . . ?
C13 C8 C2 116.5(2) . . ?
C8 C9 H9 120.0 . . ?
C8 C9 C10 120.1(3) . . ?
C10 C9 H9 120.0 . . ?
C9 C10 H10 119.7 . . ?
C11 C10 C9 120.6(3) . . ?
C11 C10 H10 119.7 . . ?
C10 C11 H11 120.2 . . ?
C10 C11 C12 119.7(3) . . ?
C12 C11 H11 120.2 . . ?
C11 C12 H12 119.5 . . ?
C11 C12 C13 121.1(3) . . ?
C13 C12 H12 119.5 . . ?
C8 C13 H13 120.3 . . ?
C12 C13 C8 119.4(3) . . ?
C12 C13 H13 120.3 . . ?
C2 C6 H6 116.2 . . ?
C7 C6 C2 127.5(9) . . ?
C7 C6 H6 116.2 . . ?
C6 C7 H7A 120.0 . . ?
C6 C7 H7B 120.0 . . ?
H7A C7 H7B 120.0 . . ?
C2 C6A H6A 116.6 . . ?
C7A C6A C2 126.8(10) . . ?
C7A C6A H6A 116.6 . . ?
C6A C7A H7AA 120.0 . . ?
C6A C7A H7AB 120.0 . . ?
H7AA C7A H7AB 120.0 . . ?

loop_
_geom_bond_atom_site_label_1
_geom_bond_atom_site_label_2
_geom_bond_distance
_geom_bond_site_symmetry_2
_geom_bond_publ_flag
O1 C1 1.191(3) . ?
O2 N1 1.214(2) . ?
O3 N1 1.207(2) . ?
N1 C3 1.505(2) . ?
C1 C2 1.539(3) . ?
C1 C5 1.509(3) . ?
C2 C3 1.544(2) . ?
C2 C8 1.539(2) . ?
C2 C6 1.519(7) . ?
C2 C6A 1.516(7) . ?
C3 H3 0.9800 . ?
C3 C4 1.517(3) . ?
C4 H4A 0.9700 . ?
C4 H4B 0.9700 . ?
C4 C5 1.507(4) . ?
C5 H5A 0.9700 . ?
C5 H5B 0.9700 . ?
C8 C9 1.386(3) . ?
C8 C13 1.391(3) . ?
C9 H9 0.9300 . ?
C9 C10 1.387(3) . ?
C10 H10 0.9300 . ?
C10 C11 1.366(5) . ?
C11 H11 0.9300 . ?
C11 C12 1.367(6) . ?
C12 H12 0.9300 . ?
C12 C13 1.388(4) . ?
C13 H13 0.9300 . ?
C6 H6 0.9300 . ?
C6 C7 1.309(8) . ?
C7 H7A 0.9300 . ?
C7 H7B 0.9300 . ?
C6A H6A 0.9300 . ?
C6A C7A 1.314(8) . ?
C7A H7AA 0.9300 . ?
C7A H7AB 0.9300 . ?

loop_
_geom_torsion_atom_site_label_1
_geom_torsion_atom_site_label_2
_geom_torsion_atom_site_label_3
_geom_torsion_atom_site_label_4
_geom_torsion
_geom_torsion_site_symmetry_1
_geom_torsion_site_symmetry_2
_geom_torsion_site_symmetry_3
_geom_torsion_site_symmetry_4
_geom_torsion_publ_flag
O1 C1 C2 C3 162.7(2) . . . . ?
O1 C1 C2 C8 -80.9(3) . . . . ?
O1 C1 C2 C6 40.5(11) . . . . ?
O1 C1 C2 C6A 38.9(11) . . . . ?
O1 C1 C5 C4 -177.8(2) . . . . ?
O2 N1 C3 C2 72.3(2) . . . . ?
O2 N1 C3 C4 -44.5(2) . . . . ?
O3 N1 C3 C2 -106.3(2) . . . . ?
O3 N1 C3 C4 136.98(19) . . . . ?
N1 C3 C4 C5 91.78(19) . . . . ?
C1 C2 C3 N1 -90.81(16) . . . . ?
C1 C2 C3 C4 27.75(18) . . . . ?
C1 C2 C8 C9 -105.8(2) . . . . ?
C1 C2 C8 C13 73.4(2) . . . . ?
C1 C2 C6 C7 23(3) . . . . ?
C1 C2 C6A C7A 8(3) . . . . ?
C2 C1 C5 C4 4.9(2) . . . . ?
C2 C3 C4 C5 -25.8(2) . . . . ?
C2 C8 C9 C10 179.8(2) . . . . ?
C2 C8 C13 C12 179.2(2) . . . . ?
C3 C2 C8 C9 4.0(2) . . . . ?
C3 C2 C8 C13 -176.78(18) . . . . ?
C3 C2 C6 C7 -92(2) . . . . ?
C3 C2 C6A C7A -112(2) . . . . ?
C3 C4 C5 C1 12.8(2) . . . . ?
C5 C1 C2 C3 -19.99(18) . . . . ?
C5 C1 C2 C8 96.38(17) . . . . ?
C5 C1 C2 C6 -142.2(10) . . . . ?
C5 C1 C2 C6A -143.8(11) . . . . ?
C8 C2 C3 N1 157.96(14) . . . . ?
C8 C2 C3 C4 -83.48(17) . . . . ?
C8 C2 C6 C7 140(2) . . . . ?
C8 C2 C6A C7A 127(2) . . . . ?
C8 C9 C10 C11 0.5(4) . . . . ?
C9 C8 C13 C12 -1.5(3) . . . . ?
C9 C10 C11 C12 -0.6(5) . . . . ?
C10 C11 C12 C13 -0.3(5) . . . . ?
C11 C12 C13 C8 1.4(5) . . . . ?
C13 C8 C9 C10 0.6(3) . . . . ?
C6 C2 C3 N1 29.0(9) . . . . ?
C6 C2 C3 C4 147.5(9) . . . . ?
C6 C2 C8 C9 134.0(10) . . . . ?
C6 C2 C8 C13 -46.8(10) . . . . ?
C6A C2 C3 N1 40.4(7) . . . . ?
C6A C2 C3 C4 159.0(7) . . . . ?
C6A C2 C8 C9 124.2(9) . . . . ?
C6A C2 C8 C13 -56.6(9) . . . . ?
